data_4079053
loop_
_publ_author_name
'Hayes, Cassandra E.'
'Platel, Rachel H.'
'Schafer, Laurel L.'
'Leznoff, Daniel B.'

_publ_section_title
;
 Diamido-Ether Actinide Complexes as Catalysts for the Intramolecular
 Hydroamination of Aminoalkenes
;
_journal_issue 19
_journal_name_full Organometallics
_journal_page_first 6732
_journal_paper_doi 10.1021/om300410h
_journal_volume 31
_journal_year 2012
_chemical_absolute_configuration ad
_chemical_formula_moiety 'C32 H52 Cl2 N2 O3 Th1'
_chemical_formula_sum 'C32 H52 Cl2 N2 O3 Th'
_chemical_formula_weight 815.72
_chemical_name_systematic ?
_space_group_IT_number 19
_symmetry_cell_setting orthorhombic
_symmetry_space_group_name_Hall 'P 2ac 2ab'
_symmetry_space_group_name_H-M 'P 21 21 21'
_atom_sites_solution_hydrogens geom
_atom_sites_solution_primary direct
_atom_sites_solution_secondary difmap
_cell_angle_alpha 90
_cell_angle_beta 90
_cell_angle_gamma 90
_cell_formula_units_Z 4
_cell_length_a 8.0499(10)
_cell_length_b 16.871(2)
_cell_length_c 26.702(3)
_cell_measurement_reflns_used 0
_cell_measurement_temperature 293
_cell_measurement_theta_max 0
_cell_measurement_theta_min 0
_cell_volume 3626.4(7)
_computing_cell_refinement 'Bruker SMART'
_computing_data_collection 'Bruker SMART'
_computing_data_reduction 'Bruker SAINT'
_computing_molecular_graphics
;
ORTEP 3 
;
_computing_publication_material
;
CRYSTALS (Betteridge et al., 2003) 
;
_computing_structure_refinement
;
CRYSTALS (Betteridge et al., 2003) 
;
_computing_structure_solution
; 
 SIR92 (Altomare et al, 1994) 
;
_diffrn_ambient_temperature 293
_diffrn_measured_fraction_theta_full 0.999
_diffrn_measured_fraction_theta_max 0.999
_diffrn_measurement_device 'Bruker SMART'
_diffrn_measurement_device_type CCD
_diffrn_measurement_method \w/2\q
_diffrn_radiation_monochromator graphite
_diffrn_radiation_type 'Mo K\a'
_diffrn_radiation_wavelength 0.71073
_diffrn_reflns_av_R_equivalents 0.041
_diffrn_reflns_limit_h_max 10
_diffrn_reflns_limit_h_min -10
_diffrn_reflns_limit_k_max 21
_diffrn_reflns_limit_k_min -21
_diffrn_reflns_limit_l_max 33
_diffrn_reflns_limit_l_min -33
_diffrn_reflns_number 40999
_diffrn_reflns_theta_full 26.782
_diffrn_reflns_theta_max 26.782
_diffrn_reflns_theta_min 1.945
_exptl_absorpt_coefficient_mu 4.290
_exptl_absorpt_correction_T_max 0.7454
_exptl_absorpt_correction_T_min 0.5119
_exptl_absorpt_correction_type multi-scan
_exptl_crystal_colour orange
_exptl_crystal_density_diffrn 1.494
_exptl_crystal_description 'rectangular block'
_exptl_crystal_F_000 1624
_exptl_crystal_size_max 0.30
_exptl_crystal_size_mid 0.22
_exptl_crystal_size_min 0.18
_refine_diff_density_max 0.74
_refine_diff_density_min -0.52
_refine_ls_abs_structure_details 'Flack (1983), 3370 Friedel-pairs'
_refine_ls_abs_structure_Flack 0.008(5)
_refine_ls_extinction_method None
_refine_ls_goodness_of_fit_ref 0.9903
_refine_ls_hydrogen_treatment constr
_refine_ls_matrix_type full
_refine_ls_number_parameters 367
_refine_ls_number_reflns 6760
_refine_ls_number_restraints 0
_refine_ls_R_factor_all 0.0305
_refine_ls_R_factor_gt 0.0244
_refine_ls_shift/su_max 0.001493
_refine_ls_structure_factor_coef F
_refine_ls_weighting_details
;
 Method= Modified Sheldrick 
 w=1/[\s^2^(F^2^) + ( 0.02P)^2^ + 0.00P] 
 ,where P=(max(Fo^2^,0) + 2Fc^2^)/3 

;
_refine_ls_weighting_scheme calc
_refine_ls_wR_factor_all 0.0245
_refine_ls_wR_factor_gt 0.0235
_refine_ls_wR_factor_ref 0.0233
_reflns_limit_h_max 10
_reflns_limit_h_min -10
_reflns_limit_k_max 21
_reflns_limit_k_min 0
_reflns_limit_l_max 33
_reflns_limit_l_min 0
_reflns_number_gt 6909
_reflns_number_total 7729
_reflns_threshold_expression I>2.0\s(I)
_oxford_diffrn_Wilson_B_factor 2.89
_oxford_diffrn_Wilson_scale 252.35
_oxford_refine_ls_r_factor_ref 0.0237
_oxford_refine_ls_scale 0.06753(8)
_oxford_reflns_number_all 7729
_oxford_reflns_threshold_expression_ref I>2.5\s(I)
_cod_data_source_file om300410h_si_001.cif
_cod_data_source_block '[iPr2PhNCOCN]ThCl2DME'
_cod_depositor_comments
;
The following automatic conversions were performed:

'_symmetry_cell_setting' value 'Orthorhombic' changed to
'orthorhombic' according to
/home/saulius/struct/CIF-dictionaries/cif_core.dic dictionary named
'cif_core.dic' version 2.4.2 from 2011-04-26.

Automatic conversion script
Id: cif_fix_values 1891 2012-01-12 08:04:46Z andrius 
;
_cod_original_cell_volume 3626.4(8)
_cod_original_sg_symbol_H-M 'P 21 21 21 '
_cod_original_formula_sum 'C32 H52 Cl2 N2 O3 Th1'
_cod_database_code 4079053

loop_
_symmetry_equiv_pos_as_xyz
x,y,z
x+1/2,-y+1/2,-z
-x,y+1/2,-z+1/2
-x+1/2,-y,z+1/2

loop_
_atom_site_label
_atom_site_type_symbol
_atom_site_fract_x
_atom_site_fract_y
_atom_site_fract_z
_atom_site_U_iso_or_equiv
_atom_site_occupancy
_atom_site_adp_type
_atom_site_refinement_flags_posn
Th1 Th -0.898210(18) -0.423588(9) -0.613908(5) 0.0358 1.0000 Uani .
Cl10 Cl -0.61603(18) -0.48265(7) -0.65280(5) 0.0645 1.0000 Uani .
Cl11 Cl -1.12943(15) -0.33971(7) -0.56010(4) 0.0573 1.0000 Uani .
O1 O -0.7033(5) -0.29786(19) -0.60065(11) 0.0693 1.0000 Uani .
O2 O -0.7016(5) -0.4133(2) -0.53342(11) 0.0685 1.0000 Uani .
O10 O -1.1391(3) -0.48619(18) -0.65777(11) 0.0514 1.0000 Uani .
N10 N -0.9787(4) -0.3624(2) -0.68814(12) 0.0440 1.0000 Uani .
N11 N -0.9904(4) -0.5409(2) -0.57815(12) 0.0401 1.0000 Uani .
C1 C -1.1427(6) -0.3771(3) -0.71116(19) 0.0602 1.0000 Uani .
C2 C -1.1776(7) -0.4635(3) -0.70813(19) 0.0656 1.0000 Uani .
C3 C -1.1907(7) -0.5650(3) -0.64388(18) 0.0647 1.0000 Uani .
C4 C -1.1600(5) -0.5706(3) -0.58925(17) 0.0572 1.0000 Uani .
C10 C -0.5630(6) -0.2765(3) -0.6303(2) 0.0774 1.0000 Uani .
C11 C -0.6809(12) -0.2790(4) -0.5496(2) 0.1253 1.0000 Uani .
C12 C -0.6460(13) -0.3346(4) -0.5201(2) 0.1357 1.0000 Uani .
C13 C -0.5819(8) -0.4705(3) -0.5178(2) 0.0792 1.0000 Uani .
C100 C -0.8838(6) -0.3009(2) -0.71243(15) 0.0465 1.0000 Uani .
C101 C -0.7682(6) -0.3210(3) -0.75023(17) 0.0582 1.0000 Uani .
C102 C -0.6671(7) -0.2621(4) -0.76882(19) 0.0748 1.0000 Uani .
C103 C -0.6798(8) -0.1857(4) -0.7530(2) 0.0878 1.0000 Uani .
C104 C -0.7996(8) -0.1647(3) -0.7190(2) 0.0763 1.0000 Uani .
C105 C -0.9066(7) -0.2213(3) -0.69884(16) 0.0572 1.0000 Uani .
C106 C -1.0476(7) -0.1951(3) -0.6653(2) 0.0731 1.0000 Uani .
C107 C -0.9926(10) -0.1365(4) -0.6244(2) 0.1055 1.0000 Uani .
C108 C -1.1871(9) -0.1591(4) -0.6966(3) 0.1029 1.0000 Uani .
C109 C -0.7581(6) -0.4038(3) -0.77228(17) 0.0607 1.0000 Uani .
C110 C -0.8626(8) -0.4091(3) -0.82015(19) 0.0846 1.0000 Uani .
C111 C -0.5801(8) -0.4301(4) -0.7839(2) 0.0965 1.0000 Uani .
C112 C -0.9105(5) -0.5888(2) -0.54047(15) 0.0444 1.0000 Uani .
C113 C -0.8033(6) -0.6513(3) -0.55445(19) 0.0556 1.0000 Uani .
C114 C -0.7250(7) -0.6944(3) -0.5179(3) 0.0789 1.0000 Uani .
C115 C -0.7535(8) -0.6795(4) -0.4680(3) 0.0901 1.0000 Uani .
C116 C -0.8609(7) -0.6214(3) -0.4539(2) 0.0759 1.0000 Uani .
C117 C -0.9429(5) -0.5748(3) -0.48893(15) 0.0526 1.0000 Uani .
C118 C -1.0683(7) -0.5143(3) -0.47149(18) 0.0632 1.0000 Uani .
C119 C -1.2197(8) -0.5546(4) -0.4483(2) 0.0940 1.0000 Uani .
C120 C -0.9943(10) -0.4560(4) -0.4343(2) 0.0984 1.0000 Uani .
C121 C -0.7750(7) -0.6711(3) -0.6093(2) 0.0729 1.0000 Uani .
C122 C -0.5936(8) -0.6903(3) -0.6206(3) 0.1135 1.0000 Uani .
C123 C -0.8867(10) -0.7402(3) -0.6263(2) 0.0966 1.0000 Uani .
H11 H -1.1403 -0.3596 -0.7460 0.070(6) 1.0000 Uiso R
H12 H -1.2299 -0.3486 -0.6932 0.071(6) 1.0000 Uiso R
H21 H -1.2942 -0.4746 -0.7155 0.078(6) 1.0000 Uiso R
H22 H -1.1059 -0.4920 -0.7314 0.079(6) 1.0000 Uiso R
H32 H -1.3078 -0.5720 -0.6515 0.075(6) 1.0000 Uiso R
H31 H -1.1254 -0.6045 -0.6620 0.075(6) 1.0000 Uiso R
H41 H -1.1699 -0.6249 -0.5783 0.067(6) 1.0000 Uiso R
H42 H -1.2426 -0.5384 -0.5721 0.068(6) 1.0000 Uiso R
H101 H -0.5810 -0.2952 -0.6641 0.112(13) 1.0000 Uiso R
H102 H -0.5490 -0.2197 -0.6300 0.112(13) 1.0000 Uiso R
H103 H -0.4672 -0.3020 -0.6163 0.112(13) 1.0000 Uiso R
H132 H -0.6021 -0.5199 -0.5345 0.1170 1.0000 Uiso R
H131 H -0.4725 -0.4522 -0.5262 0.108(16) 1.0000 Uiso R
H133 H -0.5896 -0.4779 -0.4822 0.108(16) 1.0000 Uiso R
H1021 H -0.5889 -0.2753 -0.7931 0.065(3) 1.0000 Uiso R
H1031 H -0.6051 -0.1477 -0.7648 0.079(3) 1.0000 Uiso R
H1041 H -0.8116 -0.1120 -0.7093 0.068(3) 1.0000 Uiso R
H1061 H -1.0926 -0.2426 -0.6489 0.065(3) 1.0000 Uiso R
H1071 H -1.0840 -0.1237 -0.6028 0.129(3) 1.0000 Uiso R
H1072 H -0.9527 -0.0892 -0.6405 0.129(3) 1.0000 Uiso R
H1073 H -0.9050 -0.1607 -0.6055 0.129(3) 1.0000 Uiso R
H1081 H -1.2870 -0.1531 -0.6774 0.129(3) 1.0000 Uiso R
H1082 H -1.2106 -0.1914 -0.7252 0.129(3) 1.0000 Uiso R
H1083 H -1.1500 -0.1078 -0.7076 0.129(3) 1.0000 Uiso R
H1091 H -0.8045 -0.4408 -0.7476 0.045(3) 1.0000 Uiso R
H1101 H -0.8564 -0.4621 -0.8334 0.095(3) 1.0000 Uiso R
H1102 H -0.8172 -0.3719 -0.8438 0.095(3) 1.0000 Uiso R
H1103 H -0.9760 -0.3963 -0.8130 0.095(3) 1.0000 Uiso R
H1111 H -0.5760 -0.4853 -0.7920 0.118(3) 1.0000 Uiso R
H1112 H -0.5399 -0.3999 -0.8118 0.118(3) 1.0000 Uiso R
H1113 H -0.5120 -0.4198 -0.7552 0.118(3) 1.0000 Uiso R
H1141 H -0.6516 -0.7337 -0.5273 0.069(3) 1.0000 Uiso R
H1151 H -0.6999 -0.7093 -0.4439 0.079(3) 1.0000 Uiso R
H1161 H -0.8811 -0.6122 -0.4198 0.066(3) 1.0000 Uiso R
H1181 H -1.1062 -0.4846 -0.5008 0.054(3) 1.0000 Uiso R
H1191 H -1.3024 -0.5152 -0.4406 0.113(3) 1.0000 Uiso R
H1193 H -1.2653 -0.5924 -0.4719 0.113(3) 1.0000 Uiso R
H1192 H -1.1857 -0.5814 -0.4180 0.113(3) 1.0000 Uiso R
H1201 H -1.0718 -0.4140 -0.4278 0.120(3) 1.0000 Uiso R
H1203 H -0.8941 -0.4353 -0.4490 0.120(3) 1.0000 Uiso R
H1202 H -0.9693 -0.4840 -0.4038 0.120(3) 1.0000 Uiso R
H1211 H -0.8036 -0.6249 -0.6290 0.064(3) 1.0000 Uiso R
H1222 H -0.5758 -0.6941 -0.6560 0.136(3) 1.0000 Uiso R
H1221 H -0.5668 -0.7401 -0.6052 0.136(3) 1.0000 Uiso R
H1223 H -0.5237 -0.6494 -0.6069 0.136(3) 1.0000 Uiso R
H1232 H -0.8667 -0.7511 -0.6612 0.113(3) 1.0000 Uiso R
H1231 H -0.9997 -0.7250 -0.6210 0.113(3) 1.0000 Uiso R
H1233 H -0.8587 -0.7860 -0.6067 0.113(3) 1.0000 Uiso R
H111 H -0.7794 -0.2538 -0.5382 0.20(2) 1.0000 Uiso R
H112 H -0.5910 -0.2426 -0.5482 0.20(2) 1.0000 Uiso R
H121 H -0.5290 -0.3362 -0.5156 0.22(2) 1.0000 Uiso R
H122 H -0.6978 -0.3222 -0.4891 0.22(2) 1.0000 Uiso R

loop_
_atom_site_aniso_label
_atom_site_aniso_U_11
_atom_site_aniso_U_22
_atom_site_aniso_U_33
_atom_site_aniso_U_23
_atom_site_aniso_U_13
_atom_site_aniso_U_12
Th1 0.03715(7) 0.03642(7) 0.03369(6) 0.00013(7) -0.00105(7) 0.00055(8)
Cl10 0.0546(7) 0.0674(8) 0.0714(8) 0.0092(6) 0.0169(7) 0.0155(7)
Cl11 0.0625(8) 0.0546(7) 0.0548(6) -0.0044(5) 0.0100(6) 0.0130(6)
O1 0.096(3) 0.061(2) 0.051(2) -0.0024(16) -0.0009(18) -0.025(2)
O2 0.092(2) 0.053(2) 0.0601(19) -0.0032(18) -0.0316(18) 0.002(2)
O10 0.053(2) 0.0577(19) 0.0437(16) 0.0104(15) -0.0147(14) -0.0126(15)
N10 0.046(2) 0.048(2) 0.0376(19) 0.0052(16) 0.0002(16) 0.0023(17)
N11 0.0360(19) 0.045(2) 0.0390(19) 0.0023(16) 0.0011(15) -0.0005(16)
C1 0.052(3) 0.075(4) 0.054(3) 0.015(3) -0.012(2) 0.002(3)
C2 0.063(3) 0.085(4) 0.049(3) 0.007(3) -0.016(3) -0.008(3)
C3 0.061(3) 0.062(4) 0.070(3) 0.005(3) -0.017(3) -0.020(3)
C4 0.052(3) 0.062(3) 0.058(3) 0.016(3) -0.002(2) -0.007(3)
C10 0.069(4) 0.078(4) 0.086(4) 0.012(3) -0.002(3) -0.025(3)
C11 0.242(10) 0.080(5) 0.054(4) -0.010(3) -0.016(5) -0.059(6)
C12 0.276(12) 0.061(4) 0.070(4) -0.011(3) -0.079(6) -0.029(6)
C13 0.069(4) 0.088(4) 0.081(4) 0.008(3) -0.028(3) 0.002(3)
C100 0.051(3) 0.050(2) 0.039(2) 0.0111(18) 0.000(2) 0.003(2)
C101 0.065(3) 0.070(3) 0.040(3) 0.016(2) 0.004(2) 0.002(3)
C102 0.089(4) 0.079(4) 0.055(3) 0.013(3) 0.022(3) -0.004(3)
C103 0.099(5) 0.090(5) 0.075(4) 0.033(4) 0.016(4) -0.024(4)
C104 0.103(4) 0.051(3) 0.075(4) 0.018(3) 0.005(4) -0.005(3)
C105 0.074(3) 0.048(3) 0.049(2) 0.012(2) 0.000(3) 0.004(3)
C106 0.095(5) 0.051(3) 0.073(4) 0.009(3) 0.015(3) 0.013(3)
C107 0.172(7) 0.069(4) 0.076(4) -0.010(3) 0.010(4) 0.027(4)
C108 0.097(5) 0.090(5) 0.122(6) 0.017(4) 0.005(5) 0.029(4)
C109 0.073(3) 0.066(4) 0.043(3) 0.002(2) 0.010(2) 0.009(3)
C110 0.105(5) 0.088(4) 0.061(3) -0.007(3) -0.011(3) 0.018(4)
C111 0.098(5) 0.120(5) 0.071(4) 0.000(4) 0.017(3) 0.036(6)
C112 0.045(2) 0.036(2) 0.052(2) 0.0055(18) 0.002(2) -0.002(2)
C113 0.051(3) 0.040(3) 0.076(3) 0.005(2) 0.006(3) 0.005(2)
C114 0.069(4) 0.060(4) 0.107(5) 0.010(3) -0.002(4) 0.020(3)
C115 0.097(5) 0.083(4) 0.090(5) 0.024(4) -0.026(4) 0.030(4)
C116 0.102(5) 0.070(3) 0.056(3) 0.008(3) -0.016(3) 0.021(3)
C117 0.066(3) 0.046(2) 0.046(2) 0.006(2) -0.0059(19) 0.005(3)
C118 0.082(4) 0.062(3) 0.045(3) 0.007(2) 0.009(3) 0.015(3)
C119 0.099(5) 0.091(5) 0.092(4) 0.017(4) 0.026(4) 0.016(4)
C120 0.152(6) 0.078(4) 0.065(4) -0.014(3) 0.009(4) 0.010(4)
C121 0.086(4) 0.044(3) 0.089(4) 0.001(3) 0.027(4) 0.005(3)
C122 0.105(5) 0.076(4) 0.160(7) 0.008(4) 0.074(6) 0.018(4)
C123 0.138(6) 0.065(4) 0.087(4) -0.012(3) 0.023(5) -0.018(4)

loop_
_atom_type_symbol
_atom_type_scat_dispersion_real
_atom_type_scat_dispersion_imag
_atom_type_scat_Cromer_Mann_a1
_atom_type_scat_Cromer_Mann_b1
_atom_type_scat_Cromer_Mann_a2
_atom_type_scat_Cromer_Mann_b2
_atom_type_scat_Cromer_Mann_a3
_atom_type_scat_Cromer_Mann_b3
_atom_type_scat_Cromer_Mann_a4
_atom_type_scat_Cromer_Mann_b4
_atom_type_scat_Cromer_Mann_c
_atom_type_scat_source
C 0.0033 0.0016 2.3100 20.8439 1.0200 10.2075 1.5886 0.5687 0.8650 51.6512 0.2156 'International Tables Vol C 4.2.6.8 and 6.1.1.4'
H 0.0000 0.0000 0.4930 10.5109 0.3229 26.1257 0.1402 3.1424 0.0408 57.7998 0.0030 'International Tables Vol C 4.2.6.8 and 6.1.1.4'
Li -0.0003 0.0001 1.1282 3.9546 0.7508 1.0524 0.6175 85.3905 0.4653 168.2610 0.0377 'International Tables Vol C 4.2.6.8 and 6.1.1.4'
N 0.0061 0.0033 12.2126 0.0057 3.1322 9.8933 2.0125 28.9975 1.1663 0.5826 -11.5290 'International Tables Vol C 4.2.6.8 and 6.1.1.4'
O 0.0106 0.0060 3.0485 13.2771 2.2868 5.7011 1.5463 0.3239 0.8670 32.9089 0.2508 'International Tables Vol C 4.2.6.8 and 6.1.1.4'
Cl 0.1484 0.1585 11.4604 0.0104 7.1964 1.1662 6.2556 18.5194 1.6455 47.7784 -9.5574 'International Tables Vol C 4.2.6.8 and 6.1.1.4'
Th -7.2400 8.8979 35.5645 0.5634 23.4219 3.4620 12.7473 17.8309 4.8070 99.1722 13.4314 'International Tables Vol C 4.2.6.8 and 6.1.1.4'

loop_
_geom_angle_atom_site_label_1
_geom_angle_atom_site_label_2
_geom_angle_atom_site_label_3
_geom_angle
_geom_angle_publ_flag
Cl10 Th1 Cl11 165.06(4) yes
Cl10 Th1 O1 81.30(9) yes
Cl11 Th1 O1 85.37(8) yes
Cl10 Th1 O2 80.47(9) yes
Cl11 Th1 O2 86.97(8) yes
O1 Th1 O2 59.50(10) yes
Cl10 Th1 O10 108.52(8) yes
Cl11 Th1 O10 86.40(8) yes
O1 Th1 O10 148.90(10) yes
O2 Th1 O10 149.67(10) yes
Cl10 Th1 N10 94.06(9) yes
Cl11 Th1 N10 91.62(9) yes
O1 Th1 N10 85.64(11) yes
O2 Th1 N10 145.12(12) yes
O10 Th1 N10 64.67(11) yes
Cl10 Th1 N11 96.49(9) yes
Cl11 Th1 N11 90.43(9) yes
O1 Th1 N11 144.47(11) yes
O2 Th1 N11 85.08(11) yes
O10 Th1 N11 65.42(11) yes
N10 Th1 N11 129.80(12) yes
Th1 O1 C10 126.5(3) yes
Th1 O1 C11 112.5(3) yes
C10 O1 C11 112.2(5) yes
Th1 O2 C12 116.2(3) yes
Th1 O2 C13 126.2(3) yes
C12 O2 C13 109.9(5) yes
Th1 O10 C2 119.7(3) yes
Th1 O10 C3 119.5(2) yes
C2 O10 C3 115.2(4) yes
Th1 N10 C1 122.0(3) yes
Th1 N10 C100 123.7(3) yes
C1 N10 C100 114.0(3) yes
Th1 N11 C4 120.0(3) yes
Th1 N11 C112 128.5(3) yes
C4 N11 C112 111.2(3) yes
N10 C1 C2 108.1(4) yes
N10 C1 H11 109.2 no
C2 C1 H11 110.6 no
N10 C1 H12 110.8 no
C2 C1 H12 108.6 no
H11 C1 H12 109.6 no
C1 C2 O10 105.8(4) yes
C1 C2 H21 111.0 no
O10 C2 H21 110.2 no
C1 C2 H22 109.8 no
O10 C2 H22 109.8 no
H21 C2 H22 110.2 no
O10 C3 C4 105.3(4) yes
O10 C3 H32 109.8 no
C4 C3 H32 111.1 no
O10 C3 H31 110.3 no
C4 C3 H31 110.8 no
H32 C3 H31 109.6 no
N11 C4 C3 109.2(4) yes
N11 C4 H41 109.6 no
C3 C4 H41 110.1 no
N11 C4 H42 110.3 no
C3 C4 H42 108.4 no
H41 C4 H42 109.3 no
O1 C10 H101 108.6 no
O1 C10 H102 109.7 no
H101 C10 H102 110.4 no
O1 C10 H103 107.8 no
H101 C10 H103 109.9 no
H102 C10 H103 110.3 no
O1 C11 C12 117.8(6) yes
O1 C11 H111 107.6 no
C12 C11 H111 108.7 no
O1 C11 H112 106.4 no
C12 C11 H112 106.6 no
H111 C11 H112 109.5 no
O2 C12 C11 117.4(5) yes
O2 C12 H121 108.2 no
C11 C12 H121 108.6 no
O2 C12 H122 106.4 no
C11 C12 H122 106.5 no
H121 C12 H122 109.5 no
O2 C13 H132 109.8 no
O2 C13 H131 109.5 no
H132 C13 H131 109.1 no
O2 C13 H133 109.4 no
H132 C13 H133 109.6 no
H131 C13 H133 109.4 no
N10 C100 C101 119.8(4) yes
N10 C100 C105 120.2(4) yes
C101 C100 C105 120.0(4) yes
C100 C101 C102 118.2(5) yes
C100 C101 C109 122.2(4) yes
C102 C101 C109 119.5(5) yes
C101 C102 C103 121.9(5) yes
C101 C102 H1021 118.6 no
C103 C102 H1021 119.5 no
C102 C103 C104 120.2(6) yes
C102 C103 H1031 119.9 no
C104 C103 H1031 119.8 no
C103 C104 C105 120.8(5) yes
C103 C104 H1041 120.3 no
C105 C104 H1041 118.9 no
C100 C105 C104 118.4(5) yes
C100 C105 C106 122.1(5) yes
C104 C105 C106 119.5(5) yes
C105 C106 C107 113.1(5) yes
C105 C106 C108 110.1(5) yes
C107 C106 C108 110.2(5) yes
C105 C106 H1061 107.6 no
C107 C106 H1061 108.4 no
C108 C106 H1061 107.3 no
C106 C107 H1071 110.5 no
C106 C107 H1072 108.2 no
H1071 C107 H1072 109.7 no
C106 C107 H1073 108.1 no
H1071 C107 H1073 110.1 no
H1072 C107 H1073 110.1 no
C106 C108 H1081 111.4 no
C106 C108 H1082 110.8 no
H1081 C108 H1082 108.7 no
C106 C108 H1083 107.3 no
H1081 C108 H1083 109.2 no
H1082 C108 H1083 109.3 no
C101 C109 C110 110.4(4) yes
C101 C109 C111 113.2(5) yes
C110 C109 C111 109.1(4) yes
C101 C109 H1091 107.6 no
C110 C109 H1091 108.4 no
C111 C109 H1091 107.9 no
C109 C110 H1101 109.5 no
C109 C110 H1102 107.5 no
H1101 C110 H1102 110.1 no
C109 C110 H1103 110.2 no
H1101 C110 H1103 109.4 no
H1102 C110 H1103 110.1 no
C109 C111 H1111 111.1 no
C109 C111 H1112 108.6 no
H1111 C111 H1112 109.2 no
C109 C111 H1113 108.7 no
H1111 C111 H1113 109.8 no
H1112 C111 H1113 109.5 no
N11 C112 C113 120.4(4) yes
N11 C112 C117 120.1(4) yes
C113 C112 C117 119.5(4) yes
C112 C113 C114 119.3(5) yes
C112 C113 C121 120.7(4) yes
C114 C113 C121 120.1(5) yes
C113 C114 C115 121.1(5) yes
C113 C114 H1141 119.0 no
C115 C114 H1141 119.9 no
C114 C115 C116 120.3(5) yes
C114 C115 H1151 119.9 no
C116 C115 H1151 119.8 no
C115 C116 C117 121.6(5) yes
C115 C116 H1161 119.8 no
C117 C116 H1161 118.6 no
C112 C117 C116 118.1(5) yes
C112 C117 C118 122.3(4) yes
C116 C117 C118 119.5(4) yes
C117 C118 C119 111.0(4) yes
C117 C118 C120 112.2(5) yes
C119 C118 C120 109.6(5) yes
C117 C118 H1181 108.0 no
C119 C118 H1181 107.7 no
C120 C118 H1181 108.3 no
C118 C119 H1191 109.4 no
C118 C119 H1193 109.3 no
H1191 C119 H1193 109.3 no
C118 C119 H1192 108.8 no
H1191 C119 H1192 109.9 no
H1193 C119 H1192 110.1 no
C118 C120 H1201 110.0 no
C118 C120 H1203 107.2 no
H1201 C120 H1203 110.5 no
C118 C120 H1202 108.5 no
H1201 C120 H1202 110.3 no
H1203 C120 H1202 110.3 no
C113 C121 C122 112.3(6) yes
C113 C121 C123 111.3(4) yes
C122 C121 C123 109.9(5) yes
C113 C121 H1211 108.1 no
C122 C121 H1211 106.9 no
C123 C121 H1211 108.1 no
C121 C122 H1222 110.6 no
C121 C122 H1221 108.4 no
H1222 C122 H1221 109.3 no
C121 C122 H1223 109.4 no
H1222 C122 H1223 109.7 no
H1221 C122 H1223 109.4 no
C121 C123 H1232 109.4 no
C121 C123 H1231 107.9 no
H1232 C123 H1231 110.8 no
C121 C123 H1233 108.1 no
H1232 C123 H1233 109.6 no
H1231 C123 H1233 111.0 no

loop_
_geom_bond_atom_site_label_1
_geom_bond_atom_site_label_2
_geom_bond_distance
_geom_bond_publ_flag
Th1 Cl10 2.6891(13) yes
Th1 Cl11 2.7443(11) yes
Th1 O1 2.662(3) yes
Th1 O2 2.675(3) yes
Th1 O10 2.499(3) yes
Th1 N10 2.327(3) yes
Th1 N11 2.319(3) yes
O1 C10 1.426(6) yes
O1 C11 1.411(6) yes
O2 C12 1.445(7) yes
O2 C13 1.426(6) yes
O10 C2 1.432(5) yes
O10 C3 1.442(5) yes
N10 C1 1.477(6) yes
N10 C100 1.443(5) yes
N11 C4 1.484(5) yes
N11 C112 1.442(5) yes
C1 C2 1.487(6) yes
C1 H11 0.975 no
C1 H12 0.976 no
C2 H21 0.977 no
C2 H22 0.975 no
C3 C4 1.482(6) yes
C3 H32 0.972 no
C3 H31 0.977 no
C4 H41 0.966 no
C4 H42 0.974 no
C10 H101 0.967 no
C10 H102 0.966 no
C10 H103 0.959 no
C11 C12 1.258(8) yes
C11 H111 0.950 no
C11 H112 0.950 no
C12 H121 0.950 no
C12 H122 0.950 no
C13 H132 0.959 no
C13 H131 0.960 no
C13 H133 0.961 no
C100 C101 1.414(6) yes
C100 C105 1.403(6) yes
C101 C102 1.377(7) yes
C101 C109 1.518(7) yes
C102 C103 1.360(8) yes
C102 H1021 0.931 no
C103 C104 1.372(8) yes
C103 H1031 0.933 no
C104 C105 1.394(7) yes
C104 H1041 0.931 no
C105 C106 1.513(7) yes
C106 C107 1.538(8) yes
C106 C108 1.527(8) yes
C106 H1061 0.982 no
C107 H1071 0.960 no
C107 H1072 0.963 no
C107 H1073 0.958 no
C108 H1081 0.958 no
C108 H1082 0.958 no
C108 H1083 0.960 no
C109 C110 1.532(7) yes
C109 C111 1.532(7) yes
C109 H1091 0.982 no
C110 H1101 0.962 no
C110 H1102 0.963 no
C110 H1103 0.957 no
C111 H1111 0.956 no
C111 H1112 0.959 no
C111 H1113 0.958 no
C112 C113 1.413(6) yes
C112 C117 1.421(6) yes
C113 C114 1.369(7) yes
C113 C121 1.520(7) yes
C114 C115 1.376(8) yes
C114 H1141 0.923 no
C115 C116 1.361(8) yes
C115 H1151 0.924 no
C116 C117 1.388(6) yes
C116 H1161 0.939 no
C117 C118 1.509(7) yes
C118 C119 1.527(7) yes
C118 C120 1.519(7) yes
C118 H1181 0.978 no
C119 H1191 0.963 no
C119 H1193 0.970 no
C119 H1192 0.965 no
C120 H1201 0.960 no
C120 H1203 0.963 no
C120 H1202 0.962 no
C121 C122 1.526(7) yes
C121 C123 1.541(7) yes
C121 H1211 0.969 no
C122 H1222 0.958 no
C122 H1221 0.961 no
C122 H1223 0.962 no
C123 H1232 0.964 no
C123 H1231 0.956 no
C123 H1233 0.960 no
